data_4343858
loop_
_publ_author_name
'Gemmill, W.R.'
'Smith, M.D.'
'Miller, G.J.'
'Mozharivsky, Yu.A.'
'zur Loye, H.C.'

_publ_section_title
;
 Crystal growth, structural transitions, and magnetic properties of the
 fluorite-related osmates Sm3 Os O7, Eu3 Os O7 and Gd3 Os O7
;
_journal_name_full 'Inorganic Chemistry'
_journal_page_first 7047
_journal_page_last 7055
_journal_volume 44
_journal_year 2005
_chemical_formula_sum 'O7 Os Sm3'
_chemical_name_systematic 'Sm3 Os O7'
_space_group_IT_number 33
_symmetry_space_group_name_Hall 'P -2bc 2a'
_symmetry_space_group_name_H-M 'P 21 n b'
_cell_angle_alpha 90
_cell_angle_beta 90
_cell_angle_gamma 90
_cell_formula_units_Z 8
_cell_length_a 10.7627
_cell_length_b 14.7725
_cell_length_c 7.4334
_cell_volume 1181.851
_citation_journal_id_ASTM INOCAJ
_cod_data_source_file Gemmill_INOCAJ_2005_609.cif
_cod_data_source_block O7Os1Sm3
_cod_original_sg_symbol_Hall 'P 2c -2n (z,x,y)'
_cod_original_formula_sum 'O7 Os1 Sm3'
_cod_database_code 4343858

loop_
_symmetry_equiv_pos_as_xyz
x,y,z
x+1/2,-y,-z
x+1/2,-y+1/2,z+1/2
x,y+1/2,-z+1/2

loop_
_atom_site_label
_atom_site_type_symbol
_atom_site_fract_x
_atom_site_fract_y
_atom_site_fract_z
_atom_site_occupancy
_atom_site_U_iso_or_equiv
O14 O-2 0.5455 0.3954 0.2353 1 0.0
Sm3 Sm+3 0.3999 0.4762 0.7626 1 0.0
Sm1 Sm+3 0.1871 0.1362 0.5024 1 0.0
O7 O-2 0.3284 0.3072 -0.0466 1 0.0
Sm6 Sm+3 0.4115 0.2728 0.2454 1 0.0
O3 O-2 0.3098 0.2828 0.536 1 0.0
O11 O-2 0.5491 0.3681 0.7579 1 0.0
O4 O-2 0.0557 0.2797 0.5344 1 0.0
O12 O-2 0.3093 0.1193 0.7639 1 0.0
O5 O-2 0.0528 0.4694 0.4606 1 0.0
Os1 Os+5 0.1805 0.3748 0.4986 1 0.0
O13 O-2 0.3091 0.1423 0.2358 1 0.0
O9 O-2 0.024 0.4398 -0.0426 1 0.0
Sm2 Sm+3 0.1736 0.1133 0.0018 1 0.0
O8 O-2 0.0723 0.2658 -0.0365 1 0.0
Os2 Os+5 0.1785 0.3736 0.9978 1 0.0
O10 O-2 0.2817 0.4841 0.0391 1 0.0
O1 O-2 0.188 0.3357 0.2497 1 0.0
O2 O-2 0.171 0.4163 0.7488 1 0.0
O6 O-2 0.3082 0.4674 0.4668 1 0.0
Sm4 Sm+3 0.4585 0.2275 0.7433 1 0.0
Sm5 Sm+3 0.4482 0.5275 0.2521 1 0.0
